data_1523994
loop_
_publ_author_name
'Asano, H.'
'Umino, M.'
'Onuki, Y.'
'Komatsubara, T.'
'Izumi, F.'
'Watanabe, N.'

_publ_section_title
;
 Neutron diffraction study on the low-temperature monoclinic form of Pr
 Cu6
;
_journal_name_full 'Journal of the Physical Society of Japan'
_journal_page_first 2245
_journal_page_last 2247
_journal_volume 56
_journal_year 1987
_chemical_formula_sum 'Cu6 Pr'
_space_group_IT_number 14
_symmetry_space_group_name_Hall '-P 2ybc'
_symmetry_space_group_name_H-M 'P 1 21/c 1'
_cell_angle_alpha 90
_cell_angle_beta 91.33
_cell_angle_gamma 90
_cell_formula_units_Z 4
_cell_length_a 5.094
_cell_length_b 10.154
_cell_length_c 8.088
_cell_volume 418.235
_citation_journal_id_ASTM JUPSAU
_cod_data_source_file Asano_JUPSAU_1987_1218.cif
_cod_data_source_block Cu6Pr1
_cod_original_cell_volume 418.2349
_cod_original_formula_sum 'Cu6 Pr1'
_cod_database_code 1523994

loop_
_symmetry_equiv_pos_as_xyz
x,y,z
-x,y+1/2,-z+1/2
-x,-y,-z
x,-y-1/2,z-1/2

loop_
_atom_site_label
_atom_site_type_symbol
_atom_site_fract_x
_atom_site_fract_y
_atom_site_fract_z
_atom_site_occupancy
_atom_site_U_iso_or_equiv
Cu2 Cu 0.498 0.191 0.432 1 0.0
Cu6 Cu 0.252 0.514 0.899 1 0.0
Cu3 Cu 0.243 0.141 0.148 1 0.0
Cu5 Cu 0.229 0.593 0.566 1 0.0
Pr1 Pr 0.261 0.434 0.258 1 0.0
Cu4 Cu 0.255 0.76 0.819 1 0.0
Cu1 Cu 0.009 0.191 0.437 1 0.0
